data_7025285
loop_
_publ_author_name
'Kilpatrick, Alexander F. R.'
'Kulangara, Shaneesh Vadake'
'Cushion, Michael G.'
'Duchateau, Robbert'
'Mountford, Philip'

_publ_section_title
;
 Synthesis and ethylene trimerisation capability of new chromium(II) and
 chromium(III) heteroscorpionate complexes.
;
_journal_issue 15
_journal_name_full 'Dalton transactions (Cambridge, England : 2003)'
_journal_page_first 3653
_journal_page_last 3664
_journal_paper_doi 10.1039/b926333k
_journal_volume 39
_journal_year 2010
_chemical_formula_moiety 'C16 H29 Cl3 Cr1 N5 Si1, 0.75 (C H2 Cl2)'
_chemical_formula_sum 'C16.75 H30.5 Cl4.5 Cr N5 Si'
_chemical_formula_weight 541.58
_chemical_name_systematic
;
Cr{HC(Me2pz)2SiMe2N(H)iPr}Cl3 . 0.75(CH2Cl2)
;
_space_group_IT_number 14
_symmetry_cell_setting monoclinic
_symmetry_space_group_name_Hall '-P 2ybc'
_symmetry_space_group_name_H-M 'P 1 21/c 1'
_atom_sites_solution_hydrogens geom
_atom_sites_solution_primary direct
_atom_sites_solution_secondary difmap
_cell_angle_alpha 90
_cell_angle_beta 98.8488(6)
_cell_angle_gamma 90
_cell_formula_units_Z 4
_cell_length_a 10.13760(10)
_cell_length_b 14.1035(2)
_cell_length_c 18.5130(3)
_cell_measurement_reflns_used 6176
_cell_measurement_temperature 150
_cell_measurement_theta_max 27
_cell_measurement_theta_min 5
_cell_volume 2615.40(6)
_computing_cell_refinement 'DENZO/SCALEPACK (Otwinowski & Minor, 1997)'
_computing_data_collection 'COLLECT (Nonius, 1997-2001).'
_computing_data_reduction 'DENZO/SCALEPACK (Otwinowski & Minor, 1997)'
_computing_molecular_graphics 'CAMERON (Watkin et al., 1996)'
_computing_publication_material 'CRYSTALS (Betteridge et al., 2003)'
_computing_structure_refinement 'CRYSTALS (Betteridge et al., 2003)'
_computing_structure_solution 'SIR92 (Altomare et al., 1994)'
_diffrn_ambient_temperature 150
_diffrn_measured_fraction_theta_full 0.992
_diffrn_measured_fraction_theta_max 0.992
_diffrn_measurement_device_type 'Nonius KappaCCD'
_diffrn_measurement_method \w
_diffrn_radiation_monochromator graphite
_diffrn_radiation_type 'Mo K\a'
_diffrn_radiation_wavelength 0.71073
_diffrn_reflns_av_R_equivalents 0.024
_diffrn_reflns_limit_h_max 13
_diffrn_reflns_limit_h_min -13
_diffrn_reflns_limit_k_max 18
_diffrn_reflns_limit_k_min -18
_diffrn_reflns_limit_l_max 24
_diffrn_reflns_limit_l_min -24
_diffrn_reflns_number 11908
_diffrn_reflns_theta_full 26.928
_diffrn_reflns_theta_max 27.478
_diffrn_reflns_theta_min 5.140
_diffrn_standards_number 0
_exptl_absorpt_coefficient_mu 0.956
_exptl_absorpt_correction_T_max 0.83
_exptl_absorpt_correction_T_min 0.83
_exptl_absorpt_correction_type multi-scan
_exptl_absorpt_process_details 'DENZO/SCALEPACK (Otwinowski & Minor, 1997)'
_exptl_crystal_colour 'lime green'
_exptl_crystal_density_diffrn 1.375
_exptl_crystal_description plate
_exptl_crystal_F_000 1122
_exptl_crystal_size_max 0.30
_exptl_crystal_size_mid 0.20
_exptl_crystal_size_min 0.20
_refine_diff_density_max 1.27
_refine_diff_density_min -0.60
_refine_ls_extinction_method None
_refine_ls_goodness_of_fit_ref 1.1094
_refine_ls_hydrogen_treatment constr
_refine_ls_matrix_type full
_refine_ls_number_parameters 298
_refine_ls_number_reflns 4021
_refine_ls_number_restraints 44
_refine_ls_R_factor_all 0.0752
_refine_ls_R_factor_gt 0.0517
_refine_ls_shift/su_max 0.0002
_refine_ls_structure_factor_coef F
_refine_ls_weighting_details
;
Method, part 1, Chebychev polynomial, (Watkin, 1994, Prince, 1982)
[weight] = 1.0/[A~0~*T~0~(x)+A~1~*T~1~(x) ... +A~n-1~]*T~n-1~(x)]
where A~i~ are the Chebychev coefficients listed below and x= Fcalc/Fmax
Method = Robust Weighting (Prince, 1982)
W = [weight] * [1-(deltaF/6*sigmaF)^2^]^2^
A~i~ are:
1.05 1.06 1.10 0.435 0.355
;
_refine_ls_weighting_scheme calc
_refine_ls_wR_factor_all 0.0587
_refine_ls_wR_factor_gt 0.0497
_refine_ls_wR_factor_ref 0.0497
_reflns_limit_h_max 13
_reflns_limit_h_min -13
_reflns_limit_k_max 18
_reflns_limit_k_min 0
_reflns_limit_l_max 24
_reflns_limit_l_min 0
_reflns_number_gt 4021
_reflns_number_total 5950
_reflns_threshold_expression I>3.0\s(I)
_oxford_diffrn_Wilson_B_factor 2.39
_oxford_diffrn_Wilson_scale 19.08
_oxford_refine_ls_scale 0.2178(4)
_cod_data_source_file b926333k.txt
_cod_data_source_block compound_10
_cod_depositor_comments
;
The following automatic conversions were performed:

'_symmetry_cell_setting' value 'Monoclinic' changed to 'monoclinic'
according to /home/saulius/struct/CIF-dictionaries/cif_core.dic
dictionary named 'cif_core.dic' version 2.4.2 from 2011-04-26.

Automatic conversion script
Id: cif_fix_values 1891 2012-01-12 08:04:46Z andrius 
;
_cod_original_sg_symbol_H-M 'P 1 21/c 1 '
_cod_original_formula_sum 'C16.75 H30.50 Cl4.50 Cr1 N5 Si1'
_cod_database_code 7025285

loop_
_symmetry_equiv_pos_as_xyz
x,y,z
-x,-y,-z
-x,y+1/2,-z+1/2
x,-y+1/2,z+1/2

loop_
_atom_site_label
_atom_site_type_symbol
_atom_site_fract_x
_atom_site_fract_y
_atom_site_fract_z
_atom_site_U_iso_or_equiv
_atom_site_occupancy
_atom_site_adp_type
_atom_site_refinement_flags_posn
_atom_site_refinement_flags_adp
Cr1 Cr 0.28745(4) 0.33627(3) 0.14677(3) 0.0201 1.0000 Uani . .
N1 N 0.4980(2) 0.34683(17) 0.15088(13) 0.0214 1.0000 Uani . .
N2 N 0.5699(2) 0.40609(19) 0.20106(15) 0.0269 1.0000 Uani . .
N3 N 0.3220(2) 0.36058(18) 0.26142(14) 0.0245 1.0000 Uani . .
N4 N 0.4287(3) 0.41509(19) 0.29106(14) 0.0260 1.0000 Uani . .
N5 N 0.2840(9) 0.4854(7) 0.1193(4) 0.0198 0.5000 Uani D .
N51 N 0.2594(8) 0.4897(7) 0.1416(5) 0.0214 0.5000 Uani D .
Si1 Si 0.3674(3) 0.5563(2) 0.19225(16) 0.0286 0.5000 Uani D U
Si11 Si 0.4071(3) 0.5552(2) 0.17187(15) 0.0225 0.5000 Uani D U
C1 C 0.5892(3) 0.2982(2) 0.12043(17) 0.0244 1.0000 Uani . .
C2 C 0.7177(3) 0.3273(2) 0.15123(18) 0.0307 1.0000 Uani . .
C3 C 0.7032(3) 0.3953(3) 0.20232(19) 0.0314 1.0000 Uani . .
C4 C 0.5581(3) 0.2248(3) 0.0627(2) 0.0344 1.0000 Uani . .
C5 C 0.8064(4) 0.4500(4) 0.2524(3) 0.0539 1.0000 Uani . .
C6 C 0.2760(3) 0.3220(2) 0.31940(18) 0.0287 1.0000 Uani . .
C7 C 0.3530(4) 0.3520(2) 0.38401(18) 0.0333 1.0000 Uani . .
C8 C 0.4505(4) 0.4100(2) 0.36526(17) 0.0316 1.0000 Uani . .
C9 C 0.1602(4) 0.2555(3) 0.3148(2) 0.0405 1.0000 Uani . .
C10 C 0.5660(4) 0.4584(3) 0.41098(19) 0.0414 1.0000 Uani . .
C11 C 0.4991(3) 0.4701(2) 0.24270(16) 0.0218 1.0000 Uani . .
C12 C 0.4505(9) 0.6595(5) 0.1602(5) 0.0521 0.5000 Uani D U
C13 C 0.2633(8) 0.5872(6) 0.2629(4) 0.0481 0.5000 Uani D U
C14 C 0.1587(3) 0.5262(2) 0.07426(19) 0.0325 1.0000 Uani . .
C15 C 0.0644(4) 0.5868(3) 0.1097(2) 0.0465 1.0000 Uani . .
C16 C 0.2132(4) 0.5777(3) 0.0138(2) 0.0494 1.0000 Uani . .
C101 C -0.0089(6) 0.6257(4) 0.4583(3) 0.0636 0.7500 Uani D U
C121 C 0.5204(7) 0.5712(6) 0.1049(4) 0.0376 0.5000 Uani D U
C131 C 0.3684(8) 0.6665(5) 0.2168(4) 0.0434 0.5000 Uani D U
Cl1 Cl 0.25924(8) 0.31944(7) 0.02164(4) 0.0360 1.0000 Uani . .
Cl2 Cl 0.06134(7) 0.33583(6) 0.14949(4) 0.0315 1.0000 Uani . .
Cl3 Cl 0.30800(8) 0.17360(5) 0.16716(5) 0.0319 1.0000 Uani . .
Cl101 Cl 0.0907(3) 0.5651(2) 0.40571(17) 0.1097 0.7500 Uani D U
Cl102 Cl 0.0851(2) 0.65741(14) 0.54225(14) 0.0937 0.7500 Uani D U
H1 H 0.3403 0.4873 0.0883 0.0330 0.5000 Uiso R .
H11 H 0.2141 0.4990 0.1773 0.0338 0.5000 Uiso R .
H21 H 0.8037 0.3030 0.1382 0.0367 1.0000 Uiso R .
H41 H 0.6428 0.1990 0.0491 0.0422 1.0000 Uiso R .
H42 H 0.5035 0.2539 0.0187 0.0422 1.0000 Uiso R .
H43 H 0.5065 0.1723 0.0815 0.0422 1.0000 Uiso R .
H51 H 0.8975 0.4303 0.2440 0.0657 1.0000 Uiso R .
H52 H 0.7940 0.5193 0.2420 0.0657 1.0000 Uiso R .
H53 H 0.7962 0.4372 0.3044 0.0657 1.0000 Uiso R .
H71 H 0.3396 0.3347 0.4347 0.0402 1.0000 Uiso R .
H91 H 0.1455 0.2368 0.3651 0.0504 1.0000 Uiso R .
H92 H 0.0785 0.2877 0.2890 0.0504 1.0000 Uiso R .
H93 H 0.1791 0.1976 0.2869 0.0504 1.0000 Uiso R .
H101 H 0.5636 0.4462 0.4640 0.0482 1.0000 Uiso R .
H102 H 0.5604 0.5282 0.4015 0.0482 1.0000 Uiso R .
H103 H 0.6513 0.4333 0.3976 0.0482 1.0000 Uiso R .
H111 H 0.5683 0.5082 0.2745 0.0265 1.0000 Uiso R .
H121 H 0.3818 0.7037 0.1343 0.0608 0.5000 Uiso R .
H122 H 0.5033 0.6930 0.2028 0.0608 0.5000 Uiso R .
H123 H 0.5116 0.6384 0.1258 0.0608 0.5000 Uiso R .
H131 H 0.1913 0.6321 0.2417 0.0552 0.5000 Uiso R .
H132 H 0.3200 0.6177 0.3056 0.0552 0.5000 Uiso R .
H133 H 0.2222 0.5281 0.2795 0.0552 0.5000 Uiso R .
H141 H 0.1055 0.4714 0.0512 0.0377 1.0000 Uiso R .
H151 H -0.0120 0.6073 0.0723 0.0550 1.0000 Uiso R .
H152 H 0.1137 0.6439 0.1316 0.0550 1.0000 Uiso R .
H153 H 0.0298 0.5500 0.1490 0.0550 1.0000 Uiso R .
H161 H 0.1381 0.6071 -0.0202 0.0601 1.0000 Uiso R .
H162 H 0.2758 0.6284 0.0358 0.0601 1.0000 Uiso R .
H163 H 0.2623 0.5322 -0.0139 0.0601 1.0000 Uiso R .
H1011 H -0.0448 0.6843 0.4318 0.0744 0.7500 Uiso R .
H1012 H -0.0847 0.5842 0.4672 0.0744 0.7500 Uiso R .
H1211 H 0.4789 0.6152 0.0655 0.0431 0.5000 Uiso R .
H1212 H 0.6063 0.5989 0.1299 0.0431 0.5000 Uiso R .
H1213 H 0.5383 0.5086 0.0829 0.0431 0.5000 Uiso R .
H1311 H 0.3202 0.7107 0.1795 0.0473 0.5000 Uiso R .
H1312 H 0.4532 0.6969 0.2406 0.0473 0.5000 Uiso R .
H1313 H 0.3108 0.6522 0.2547 0.0473 0.5000 Uiso R .

loop_
_atom_site_aniso_label
_atom_site_aniso_U_11
_atom_site_aniso_U_22
_atom_site_aniso_U_33
_atom_site_aniso_U_23
_atom_site_aniso_U_13
_atom_site_aniso_U_12
Cr1 0.0156(2) 0.0212(2) 0.0230(2) -0.00039(19) 0.00123(17) 0.00096(18)
N1 0.0178(11) 0.0241(13) 0.0220(12) 0.0002(10) 0.0015(9) -0.0026(10)
N2 0.0172(12) 0.0329(14) 0.0311(14) -0.0100(11) 0.0056(10) -0.0031(10)
N3 0.0202(12) 0.0297(13) 0.0240(13) 0.0016(10) 0.0051(10) -0.0034(10)
N4 0.0270(13) 0.0311(14) 0.0201(13) 0.0020(10) 0.0039(10) -0.0062(11)
N5 0.022(4) 0.024(3) 0.013(4) 0.003(3) 0.001(3) 0.001(3)
N51 0.027(4) 0.025(3) 0.014(4) 0.000(3) 0.008(3) 0.004(3)
Si1 0.0313(16) 0.0197(10) 0.0316(15) 0.0021(10) -0.0052(10) -0.0023(11)
Si11 0.0197(12) 0.0219(9) 0.0259(13) 0.0032(9) 0.0031(8) 0.0010(9)
C1 0.0234(14) 0.0259(15) 0.0248(15) -0.0003(12) 0.0070(12) 0.0015(12)
C2 0.0188(14) 0.0396(18) 0.0350(17) -0.0047(15) 0.0086(12) 0.0003(13)
C3 0.0179(15) 0.0392(18) 0.0375(18) -0.0072(15) 0.0060(13) -0.0043(13)
C4 0.0277(16) 0.0368(18) 0.0394(19) -0.0097(15) 0.0076(14) 0.0051(14)
C5 0.0238(18) 0.072(3) 0.066(3) -0.033(2) 0.0068(18) -0.0087(18)
C6 0.0267(15) 0.0324(17) 0.0286(15) 0.0035(13) 0.0088(12) 0.0005(13)
C7 0.0396(18) 0.0375(19) 0.0244(16) 0.0053(14) 0.0097(14) -0.0025(15)
C8 0.0396(19) 0.0334(17) 0.0217(16) 0.0029(13) 0.0045(14) -0.0033(14)
C9 0.0325(18) 0.049(2) 0.042(2) 0.0102(17) 0.0109(15) -0.0112(16)
C10 0.051(2) 0.045(2) 0.0250(17) 0.0020(15) -0.0040(15) -0.0119(17)
C11 0.0205(13) 0.0237(14) 0.0215(14) -0.0007(11) 0.0047(11) -0.0013(11)
C12 0.052(4) 0.040(4) 0.056(4) 0.012(4) -0.018(4) -0.012(3)
C13 0.054(4) 0.048(4) 0.040(4) -0.016(3) -0.001(3) 0.021(3)
C14 0.0267(16) 0.0273(16) 0.0391(19) 0.0064(14) -0.0089(14) 0.0023(13)
C15 0.040(2) 0.043(2) 0.052(2) 0.0009(18) -0.0058(18) 0.0076(17)
C16 0.044(2) 0.046(2) 0.056(3) 0.015(2) 0.0019(19) 0.0011(18)
C101 0.041(3) 0.050(3) 0.093(5) 0.029(3) -0.010(3) 0.000(3)
C121 0.029(3) 0.047(4) 0.037(4) 0.018(3) 0.008(3) 0.000(3)
C131 0.044(4) 0.035(3) 0.045(4) -0.013(3) -0.013(3) 0.009(3)
Cl1 0.0324(4) 0.0493(5) 0.0243(4) -0.0069(3) -0.0014(3) 0.0106(4)
Cl2 0.0165(3) 0.0382(4) 0.0396(4) 0.0035(3) 0.0035(3) -0.0001(3)
Cl3 0.0283(4) 0.0218(4) 0.0443(5) 0.0015(3) 0.0015(3) 0.0012(3)
Cl101 0.1051(18) 0.1002(17) 0.127(2) -0.0142(15) 0.0275(15) -0.0227(14)
Cl102 0.0749(12) 0.0614(11) 0.1279(18) -0.0104(11) -0.0377(12) 0.0133(9)

loop_
_atom_type_symbol
_atom_type_scat_dispersion_real
_atom_type_scat_dispersion_imag
_atom_type_scat_Cromer_Mann_a1
_atom_type_scat_Cromer_Mann_b1
_atom_type_scat_Cromer_Mann_a2
_atom_type_scat_Cromer_Mann_b2
_atom_type_scat_Cromer_Mann_a3
_atom_type_scat_Cromer_Mann_b3
_atom_type_scat_Cromer_Mann_a4
_atom_type_scat_Cromer_Mann_b4
_atom_type_scat_Cromer_Mann_c
_atom_type_scat_source
Cr 0.3209 0.6236 10.6406 6.1038 7.3537 0.3920 3.3240 20.2626 1.4922 98.7399 1.1832 'International Tables Vol C 4.2.6.8 and 6.1.1.4'
C 0.0033 0.0016 2.3100 20.8439 1.0200 10.2075 1.5886 0.5687 0.8650 51.6512 0.2156 'International Tables Vol C 4.2.6.8 and 6.1.1.4'
H 0.0000 0.0000 0.4930 10.5109 0.3229 26.1257 0.1402 3.1424 0.0408 57.7998 0.0030 'International Tables Vol C 4.2.6.8 and 6.1.1.4'
N 0.0061 0.0033 12.2126 0.0057 3.1322 9.8933 2.0125 28.9975 1.1663 0.5826 -11.5290 'International Tables Vol C 4.2.6.8 and 6.1.1.4'
Si 0.0817 0.0704 6.2915 2.4386 3.0353 32.3337 1.9891 0.6785 1.5410 81.6937 1.1407 'International Tables Vol C 4.2.6.8 and 6.1.1.4'
Cl 0.1484 0.1585 11.4604 0.0104 7.1964 1.1662 6.2556 18.5194 1.6455 47.7784 -9.5574 'International Tables Vol C 4.2.6.8 and 6.1.1.4'

loop_
_geom_angle_atom_site_label_1
_geom_angle_atom_site_label_2
_geom_angle_atom_site_label_3
_geom_angle
_geom_angle_publ_flag
N1 Cr1 N3 86.72(9) yes
N1 Cr1 N5 85.4(2) yes
N3 Cr1 N5 94.15(19) yes
N1 Cr1 N51 93.2(2) yes
N3 Cr1 N51 83.3(2) yes
N5 Cr1 N51 13.7(2) yes
N1 Cr1 Cl1 90.68(7) yes
N3 Cr1 Cl1 175.88(8) yes
N5 Cr1 Cl1 82.44(18) yes
N51 Cr1 Cl1 93.6(2) yes
N1 Cr1 Cl2 174.95(7) yes
N3 Cr1 Cl2 89.44(7) yes
N5 Cr1 Cl2 91.6(2) yes
N51 Cr1 Cl2 83.10(19) yes
Cl1 Cr1 Cl2 92.97(3) yes
N1 Cr1 Cl3 89.94(7) yes
N3 Cr1 Cl3 90.01(7) yes
N5 Cr1 Cl3 173.6(2) yes
N51 Cr1 Cl3 172.47(19) yes
Cl1 Cr1 Cl3 93.19(4) yes
Cl2 Cr1 Cl3 93.35(3) yes
Cr1 N1 N2 119.47(18) yes
Cr1 N1 C1 134.5(2) yes
N2 N1 C1 105.5(2) yes
N1 N2 C3 111.6(2) yes
N1 N2 C11 119.0(2) yes
C3 N2 C11 129.4(3) yes
Cr1 N3 N4 119.27(18) yes
Cr1 N3 C6 134.9(2) yes
N4 N3 C6 104.8(2) yes
N3 N4 C8 111.8(3) yes
N3 N4 C11 119.0(2) yes
C8 N4 C11 129.2(3) yes
Cr1 N5 Si1 112.2(5) yes
Cr1 N5 C14 118.6(4) yes
Si1 N5 C14 117.4(6) yes
Cr1 N5 H1 101.3 no
Si1 N5 H1 101.5 no
C14 N5 H1 101.8 no
Cr1 N51 Si11 113.8(5) yes
Cr1 N51 C14 115.1(4) yes
Si11 N51 C14 119.5(6) yes
Cr1 N51 H11 101.4 no
Si11 N51 H11 101.5 no
C14 N51 H11 101.4 no
N5 Si1 C11 102.9(4) yes
N5 Si1 C12 112.9(4) yes
C11 Si1 C12 109.8(3) yes
N5 Si1 C13 114.2(4) yes
C11 Si1 C13 103.4(3) yes
C12 Si1 C13 112.5(5) yes
N51 Si11 C11 100.9(4) yes
N51 Si11 C121 116.0(4) yes
C11 Si11 C121 104.6(3) yes
N51 Si11 C131 110.9(4) yes
C11 Si11 C131 109.9(3) yes
C121 Si11 C131 113.5(4) yes
N1 C1 C2 109.7(3) yes
N1 C1 C4 125.0(3) yes
C2 C1 C4 125.3(3) yes
C1 C2 C3 107.1(3) yes
C1 C2 H21 126.3 no
C3 C2 H21 126.5 no
C2 C3 N2 106.2(3) yes
C2 C3 C5 130.4(3) yes
N2 C3 C5 123.4(3) yes
C1 C4 H41 109.9 no
C1 C4 H42 109.2 no
H41 C4 H42 109.5 no
C1 C4 H43 109.3 no
H41 C4 H43 109.5 no
H42 C4 H43 109.5 no
C3 C5 H51 109.5 no
C3 C5 H52 109.2 no
H51 C5 H52 109.5 no
C3 C5 H53 109.7 no
H51 C5 H53 109.5 no
H52 C5 H53 109.5 no
N3 C6 C7 110.1(3) yes
N3 C6 C9 124.9(3) yes
C7 C6 C9 124.9(3) yes
C6 C7 C8 107.2(3) yes
C6 C7 H71 126.4 no
C8 C7 H71 126.3 no
C7 C8 N4 106.0(3) yes
C7 C8 C10 131.4(3) yes
N4 C8 C10 122.6(3) yes
C6 C9 H91 109.9 no
C6 C9 H92 109.2 no
H91 C9 H92 109.5 no
C6 C9 H93 109.3 no
H91 C9 H93 109.5 no
H92 C9 H93 109.5 no
C8 C10 H101 109.9 no
C8 C10 H102 109.3 no
H101 C10 H102 109.5 no
C8 C10 H103 109.2 no
H101 C10 H103 109.5 no
H102 C10 H103 109.5 no
N4 C11 N2 109.1(2) yes
N4 C11 Si1 105.3(2) yes
N2 C11 Si1 119.8(2) yes
N4 C11 Si11 121.6(2) yes
N2 C11 Si11 104.8(2) yes
Si1 C11 Si11 17.70(8) yes
N4 C11 H111 106.9 no
N2 C11 H111 106.8 no
Si1 C11 H111 108.4 no
Si11 C11 H111 106.9 no
Si1 C12 H121 109.3 no
Si1 C12 H122 109.8 no
H121 C12 H122 109.5 no
Si1 C12 H123 109.3 no
H121 C12 H123 109.5 no
H122 C12 H123 109.5 no
Si1 C13 H131 109.4 no
Si1 C13 H132 109.8 no
H131 C13 H132 109.5 no
Si1 C13 H133 109.3 no
H131 C13 H133 109.5 no
H132 C13 H133 109.5 no
N5 C14 N51 19.2(3) yes
N5 C14 C15 120.5(4) yes
N51 C14 C15 102.6(4) yes
N5 C14 C16 102.6(4) yes
N51 C14 C16 118.6(4) yes
C15 C14 C16 112.4(3) yes
N5 C14 H141 106.9 no
N51 C14 H141 109.1 no
C15 C14 H141 106.8 no
C16 C14 H141 106.8 no
C14 C15 H151 109.7 no
C14 C15 H152 108.8 no
H151 C15 H152 109.5 no
C14 C15 H153 109.9 no
H151 C15 H153 109.5 no
H152 C15 H153 109.5 no
C14 C16 H161 109.6 no
C14 C16 H162 108.9 no
H161 C16 H162 109.5 no
C14 C16 H163 109.9 no
H161 C16 H163 109.5 no
H162 C16 H163 109.5 no
Cl101 C101 Cl102 109.9(3) yes
Cl101 C101 H1011 109.4 no
Cl102 C101 H1011 109.4 no
Cl101 C101 H1012 109.4 no
Cl102 C101 H1012 109.3 no
H1011 C101 H1012 109.5 no
Si11 C121 H1211 109.5 no
Si11 C121 H1212 109.1 no
H1211 C121 H1212 109.5 no
Si11 C121 H1213 109.8 no
H1211 C121 H1213 109.5 no
H1212 C121 H1213 109.5 no
Si11 C131 H1311 109.5 no
Si11 C131 H1312 109.5 no
H1311 C131 H1312 109.5 no
Si11 C131 H1313 109.4 no
H1311 C131 H1313 109.5 no
H1312 C131 H1313 109.5 no

loop_
_geom_bond_atom_site_label_1
_geom_bond_atom_site_label_2
_geom_bond_distance
_geom_bond_publ_flag
Cr1 N1 2.129(2) yes
Cr1 N3 2.125(3) yes
Cr1 N5 2.163(10) yes
Cr1 N51 2.182(11) yes
Cr1 Cl1 2.3023(9) yes
Cr1 Cl2 2.3005(8) yes
Cr1 Cl3 2.3292(9) yes
N1 N2 1.373(3) yes
N1 C1 1.343(4) yes
N2 C3 1.357(4) yes
N2 C11 1.447(4) yes
N3 N4 1.371(4) yes
N3 C6 1.349(4) yes
N4 C8 1.359(4) yes
N4 C11 1.452(4) yes
N5 Si1 1.786(6) yes
N5 C14 1.521(10) yes
N5 H1 0.870 no
N51 Si11 1.776(7) yes
N51 C14 1.572(11) yes
N51 H11 0.870 no
Si1 C11 1.937(4) yes
Si1 C12 1.826(7) yes
Si1 C13 1.855(7) yes
Si11 C11 1.912(4) yes
Si11 C121 1.829(6) yes
Si11 C131 1.847(6) yes
C1 C2 1.401(4) yes
C1 C4 1.485(4) yes
C2 C3 1.370(5) yes
C2 H21 1.000 no
C3 C5 1.500(5) yes
C4 H41 1.000 no
C4 H42 1.000 no
C4 H43 1.000 no
C5 H51 1.000 no
C5 H52 1.000 no
C5 H53 1.000 no
C6 C7 1.390(5) yes
C6 C9 1.494(5) yes
C7 C8 1.369(5) yes
C7 H71 1.000 no
C8 C10 1.499(5) yes
C9 H91 1.000 no
C9 H92 1.000 no
C9 H93 1.000 no
C10 H101 1.000 no
C10 H102 1.000 no
C10 H103 1.000 no
C11 H111 1.000 no
C12 H121 1.000 no
C12 H122 1.000 no
C12 H123 1.000 no
C13 H131 1.000 no
C13 H132 1.000 no
C13 H133 1.000 no
C14 C15 1.506(5) yes
C14 C16 1.509(5) yes
C14 H141 1.000 no
C15 H151 1.000 no
C15 H152 1.000 no
C15 H153 1.000 no
C16 H161 1.000 no
C16 H162 1.000 no
C16 H163 1.000 no
C101 Cl101 1.733(6) yes
C101 Cl102 1.751(6) yes
C101 H1011 1.000 no
C101 H1012 1.000 no
C121 H1211 1.000 no
C121 H1212 1.000 no
C121 H1213 1.000 no
C131 H1311 1.000 no
C131 H1312 1.000 no
C131 H1313 1.000 no
